data_7018567
loop_
_publ_author_name
'Kundu, Tanaya'
'Chowdhury, Abhishek Dutta'
'De, Dipanwita'
'Mobin, Shaikh M.'
'Puranik, Vedavati G.'
'Datta, Anindya'
'Lahiri, Goutam Kumar'

_publ_section_title
;
 Selective recognition of fluoride and acetate by a newly designed
 ruthenium framework: experimental and theoretical investigations.
;
_journal_issue 15
_journal_name_full 'Dalton transactions (Cambridge, England : 2003)'
_journal_page_first 4484
_journal_page_last 4496
_journal_paper_doi 10.1039/c2dt12126c
_journal_volume 41
_journal_year 2012
_chemical_formula_sum 'C11 H14 N4 O5'
_chemical_formula_weight 282.26
_chemical_name_systematic
;
?
;
_space_group_IT_number 14
_symmetry_cell_setting monoclinic
_symmetry_space_group_name_Hall '-P 2yn'
_symmetry_space_group_name_H-M 'P 1 21/n 1'
_atom_sites_solution_hydrogens geom
_atom_sites_solution_primary direct
_atom_sites_solution_secondary difmap
_audit_creation_method SHELXL-97
_cell_angle_alpha 90.00
_cell_angle_beta 106.310(8)
_cell_angle_gamma 90.00
_cell_formula_units_Z 4
_cell_length_a 6.6996(5)
_cell_length_b 16.5546(8)
_cell_length_c 11.5646(11)
_cell_measurement_reflns_used 2531
_cell_measurement_temperature 150(2)
_cell_measurement_theta_max 32.5131
_cell_measurement_theta_min 3.3939
_cell_volume 1231.00(17)
_computing_cell_refinement 'CrysAlis RED, Oxford Diffraction Ltd.,'
_computing_data_collection 'CrysAlis CCD, Oxford Diffraction Ltd.,'
_computing_data_reduction 'CrysAlis RED, Oxford Diffraction Ltd.,'
_computing_molecular_graphics Ortep3
_computing_publication_material Shelx97
_computing_structure_refinement 'SHELXL-97 (Sheldrick, 1997)'
_computing_structure_solution 'SHELXS-97 (Sheldrick, 1997)'
_diffrn_ambient_temperature 150(2)
_diffrn_detector_area_resol_mean 15.9948
_diffrn_measured_fraction_theta_full 0.998
_diffrn_measured_fraction_theta_max 0.998
_diffrn_measurement_device_type 'OXFORD DIFFRACTION XCALIBUR-S'
_diffrn_measurement_method \w/q-scan
_diffrn_radiation_monochromator graphite
_diffrn_radiation_source 'Enhance (Mo) X-ray Source'
_diffrn_radiation_type MoK\a
_diffrn_radiation_wavelength 0.71073
_diffrn_reflns_av_R_equivalents 0.0526
_diffrn_reflns_av_sigmaI/netI 0.0636
_diffrn_reflns_limit_h_max 7
_diffrn_reflns_limit_h_min -7
_diffrn_reflns_limit_k_max 19
_diffrn_reflns_limit_k_min -19
_diffrn_reflns_limit_l_max 13
_diffrn_reflns_limit_l_min -13
_diffrn_reflns_number 8437
_diffrn_reflns_theta_full 25.00
_diffrn_reflns_theta_max 25.00
_diffrn_reflns_theta_min 3.40
_exptl_absorpt_coefficient_mu 0.122
_exptl_absorpt_correction_T_max 0.9891
_exptl_absorpt_correction_T_min 0.9724
_exptl_absorpt_correction_type multi-scan
_exptl_absorpt_process_details
;
CrysAlis RED, Oxford Diffraction Ltd.,
Version 1.171.32.15 (release 10-01-2008 CrysAlis171 .NET)
(compiled Jan 10 2008,16:37:18)
Empirical absorption correction using spherical harmonics,
implemented in SCALE3 ABSPACK scaling algorithm.
;
_exptl_crystal_colour colorless
_exptl_crystal_density_diffrn 1.523
_exptl_crystal_density_method 'not measured'
_exptl_crystal_description block
_exptl_crystal_F_000 592
_exptl_crystal_size_max 0.23
_exptl_crystal_size_mid 0.16
_exptl_crystal_size_min 0.09
_refine_diff_density_max 0.157
_refine_diff_density_min -0.248
_refine_diff_density_rms 0.047
_refine_ls_extinction_method none
_refine_ls_goodness_of_fit_ref 0.830
_refine_ls_hydrogen_treatment riding
_refine_ls_matrix_type full
_refine_ls_number_parameters 205
_refine_ls_number_reflns 2148
_refine_ls_number_restraints 0
_refine_ls_restrained_S_all 0.830
_refine_ls_R_factor_all 0.0610
_refine_ls_R_factor_gt 0.0344
_refine_ls_shift/su_max 0.000
_refine_ls_shift/su_mean 0.000
_refine_ls_structure_factor_coef Fsqd
_refine_ls_weighting_details 'calc w=1/[\s^2^(Fo^2^)+(0.0282P)^2^+0.0000P] where P=(Fo^2^+2Fc^2^)/3'
_refine_ls_weighting_scheme calc
_refine_ls_wR_factor_gt 0.0619
_refine_ls_wR_factor_ref 0.0656
_reflns_number_gt 1412
_reflns_number_total 2148
_reflns_threshold_expression >2sigma(I)
_cod_data_source_file c2dt12126c.txt
_cod_data_source_block gkl223
_cod_depositor_comments
;
The following automatic conversions were performed:

'_symmetry_cell_setting' value 'Monoclinic' changed to 'monoclinic'
according to /home/saulius/struct/CIF-dictionaries/cif_core.dic
dictionary named 'cif_core.dic' version 2.4.1 from 2010-06-29.

Automatic conversion script
Id: cif_fix_values 1715 2011-07-08 13:25:40Z adriana 
;
_cod_original_cell_volume 1231.00(16)
_cod_original_sg_symbol_H-M 'P 21/n'
_cod_database_code 7018567

loop_
_symmetry_equiv_pos_as_xyz
'x, y, z'
'-x+1/2, y+1/2, -z+1/2'
'-x, -y, -z'
'x-1/2, -y-1/2, z-1/2'

loop_
_atom_site_label
_atom_site_type_symbol
_atom_site_fract_x
_atom_site_fract_y
_atom_site_fract_z
_atom_site_U_iso_or_equiv
_atom_site_adp_type
_atom_site_occupancy
_atom_site_symmetry_multiplicity
_atom_site_calc_flag
_atom_site_refinement_flags
O1 O 0.11663(19) 0.00179(7) 0.72946(11) 0.0265(3) Uani 1 1 d .
O2 O 0.05144(19) 0.12874(7) 0.66235(11) 0.0276(3) Uani 1 1 d .
N1 N 0.1947(2) 0.18942(8) 0.89323(13) 0.0179(4) Uani 1 1 d .
H1 H 0.1655 0.2281 0.8389 0.021 Uiso 1 1 calc R
N2 N 0.2896(2) 0.13111(8) 1.07270(13) 0.0184(4) Uani 1 1 d .
N3 N 0.2279(2) -0.07349(8) 0.94107(13) 0.0178(4) Uani 1 1 d .
H3 H 0.1946 -0.0701 0.8620 0.021 Uiso 1 1 calc R
N4 N 0.3059(2) -0.03832(8) 1.13015(13) 0.0181(4) Uani 1 1 d .
H4 H 0.3321 -0.0081 1.1953 0.022 Uiso 1 1 calc R
C1 C 0.1114(3) 0.07770(11) 0.74404(16) 0.0200(4) Uani 1 1 d .
C2 C 0.1813(2) 0.10859(10) 0.87007(16) 0.0159(4) Uani 1 1 d .
C3 C 0.2600(2) 0.19996(10) 1.01294(16) 0.0195(4) Uani 1 1 d .
H3A H 0.2825 0.2515 1.0506 0.023 Uiso 1 1 calc R
C4 C 0.2411(2) 0.07298(10) 0.98312(15) 0.0152(4) Uani 1 1 d .
C5 C 0.2567(2) -0.01118(10) 1.01693(16) 0.0166(4) Uani 1 1 d .
C6 C 0.3086(2) -0.12239(9) 1.12778(16) 0.0169(4) Uani 1 1 d .
C7 C 0.3486(3) -0.17886(10) 1.22033(16) 0.0213(4) Uani 1 1 d .
H7 H 0.3830 -0.1632 1.3026 0.026 Uiso 1 1 calc R
C8 C 0.3355(2) -0.25904(11) 1.18613(17) 0.0236(5) Uani 1 1 d .
H8 H 0.3590 -0.2998 1.2463 0.028 Uiso 1 1 calc R
C9 C 0.2885(3) -0.28172(11) 1.06489(17) 0.0234(5) Uani 1 1 d .
H9 H 0.2828 -0.3375 1.0452 0.028 Uiso 1 1 calc R
C10 C 0.2501(2) -0.22563(10) 0.97307(16) 0.0205(4) Uani 1 1 d .
H10 H 0.2192 -0.2412 0.8909 0.025 Uiso 1 1 calc R
C11 C 0.2594(2) -0.14493(10) 1.00775(16) 0.0166(4) Uani 1 1 d .
O111 O 0.3691(3) 0.02833(9) 0.35301(13) 0.0335(4) Uani 1 1 d .
O222 O 0.6473(2) 0.16729(7) 0.26853(13) 0.0241(3) Uani 1 1 d .
O333 O 0.7903(2) 0.05828(8) 0.46772(13) 0.0272(4) Uani 1 1 d .
H555 H 0.686(3) 0.1344(13) 0.330(2) 0.062(8) Uiso 1 1 d .
H666 H 0.518(4) 0.1504(13) 0.213(2) 0.077(8) Uiso 1 1 d .
H444 H 0.852(3) 0.0334(14) 0.416(2) 0.073(9) Uiso 1 1 d .
H222 H 0.498(4) 0.0354(15) 0.399(2) 0.081(10) Uiso 1 1 d .
H333 H 0.889(3) 0.0835(14) 0.530(2) 0.071(8) Uiso 1 1 d .
H111 H 0.301(4) 0.0079(17) 0.396(3) 0.100(12) Uiso 1 1 d .

loop_
_atom_site_aniso_label
_atom_site_aniso_U_11
_atom_site_aniso_U_22
_atom_site_aniso_U_33
_atom_site_aniso_U_23
_atom_site_aniso_U_13
_atom_site_aniso_U_12
O1 0.0410(8) 0.0177(8) 0.0193(8) -0.0019(6) 0.0060(6) 0.0015(6)
O2 0.0407(8) 0.0213(7) 0.0164(8) 0.0026(6) 0.0011(6) 0.0000(6)
N1 0.0212(8) 0.0158(8) 0.0161(9) 0.0027(6) 0.0041(7) 0.0015(6)
N2 0.0196(8) 0.0177(8) 0.0174(9) -0.0009(7) 0.0046(7) 0.0000(6)
N3 0.0206(8) 0.0183(8) 0.0139(9) 0.0004(7) 0.0038(6) 0.0005(6)
N4 0.0206(8) 0.0184(8) 0.0146(9) -0.0014(7) 0.0037(7) 0.0001(6)
C1 0.0180(10) 0.0210(11) 0.0210(11) -0.0004(9) 0.0055(8) -0.0008(8)
C2 0.0133(9) 0.0159(9) 0.0182(10) -0.0011(8) 0.0038(8) -0.0010(7)
C3 0.0176(10) 0.0206(11) 0.0193(11) -0.0038(8) 0.0036(8) 0.0000(8)
C4 0.0115(9) 0.0167(10) 0.0168(11) -0.0006(8) 0.0030(8) 0.0001(7)
C5 0.0118(10) 0.0192(10) 0.0182(11) 0.0008(8) 0.0032(8) -0.0015(7)
C6 0.0139(10) 0.0150(10) 0.0215(11) 0.0008(8) 0.0044(8) 0.0005(8)
C7 0.0215(10) 0.0237(11) 0.0188(11) 0.0043(8) 0.0059(8) 0.0017(8)
C8 0.0218(11) 0.0251(12) 0.0248(12) 0.0083(9) 0.0080(9) 0.0010(8)
C9 0.0206(11) 0.0171(10) 0.0341(13) 0.0004(9) 0.0103(9) -0.0001(8)
C10 0.0197(10) 0.0188(10) 0.0230(11) 0.0000(8) 0.0058(8) -0.0025(8)
C11 0.0130(9) 0.0174(10) 0.0199(11) 0.0034(8) 0.0054(8) 0.0019(7)
O111 0.0350(10) 0.0433(9) 0.0218(9) -0.0038(7) 0.0072(8) -0.0117(7)
O222 0.0302(8) 0.0201(8) 0.0182(8) 0.0005(6) 0.0004(6) -0.0008(6)
O333 0.0276(8) 0.0319(8) 0.0206(8) -0.0035(6) 0.0043(7) 0.0008(6)

loop_
_atom_type_symbol
_atom_type_description
_atom_type_scat_dispersion_real
_atom_type_scat_dispersion_imag
_atom_type_scat_source
C C 0.0033 0.0016 'International Tables Vol C Tables 4.2.6.8 and 6.1.1.4'
H H 0.0000 0.0000 'International Tables Vol C Tables 4.2.6.8 and 6.1.1.4'
N N 0.0061 0.0033 'International Tables Vol C Tables 4.2.6.8 and 6.1.1.4'
O O 0.0106 0.0060 'International Tables Vol C Tables 4.2.6.8 and 6.1.1.4'

loop_
_geom_angle_atom_site_label_1
_geom_angle_atom_site_label_2
_geom_angle_atom_site_label_3
_geom_angle
C3 N1 C2 108.36(14)
C3 N1 H1 125.8
C2 N1 H1 125.8
C3 N2 C4 103.86(15)
C5 N3 C11 108.71(14)
C5 N3 H3 125.6
C11 N3 H3 125.6
C5 N4 C6 108.55(15)
C5 N4 H4 125.7
C6 N4 H4 125.7
O2 C1 O1 125.81(17)
O2 C1 C2 117.02(16)
O1 C1 C2 117.17(15)
N1 C2 C4 104.27(15)
N1 C2 C1 120.95(15)
C4 C2 C1 134.77(15)
N2 C3 N1 112.71(15)
N2 C3 H3A 123.6
N1 C3 H3A 123.6
N2 C4 C2 110.79(15)
N2 C4 C5 118.99(15)
C2 C4 C5 130.22(16)
N3 C5 N4 109.60(15)
N3 C5 C4 125.66(16)
N4 C5 C4 124.74(16)
C11 C6 C7 122.08(15)
C11 C6 N4 106.76(15)
C7 C6 N4 131.16(17)
C8 C7 C6 116.30(17)
C8 C7 H7 121.8
C6 C7 H7 121.8
C7 C8 C9 121.56(17)
C7 C8 H8 119.2
C9 C8 H8 119.2
C10 C9 C8 122.11(17)
C10 C9 H9 118.9
C8 C9 H9 118.9
C9 C10 C11 116.16(17)
C9 C10 H10 121.9
C11 C10 H10 121.9
C6 C11 C10 121.77(16)
C6 C11 N3 106.39(14)
C10 C11 N3 131.84(17)
H222 O111 H111 107(2)
H555 O222 H666 111.6(19)
H444 O333 H333 110.4(19)

loop_
_geom_bond_atom_site_label_1
_geom_bond_atom_site_label_2
_geom_bond_distance
O1 C1 1.270(2)
O2 C1 1.247(2)
N1 C3 1.341(2)
N1 C2 1.363(2)
N1 H1 0.8800
N2 C3 1.319(2)
N2 C4 1.384(2)
N3 C5 1.333(2)
N3 C11 1.395(2)
N3 H3 0.8800
N4 C5 1.335(2)
N4 C6 1.392(2)
N4 H4 0.8800
C1 C2 1.491(2)
C2 C4 1.387(2)
C3 H3A 0.9500
C4 C5 1.443(2)
C6 C11 1.385(2)
C6 C7 1.389(2)
C7 C8 1.381(2)
C7 H7 0.9500
C8 C9 1.399(2)
C8 H8 0.9500
C9 C10 1.379(2)
C9 H9 0.9500
C10 C11 1.391(2)
C10 H10 0.9500
O111 H222 0.88(3)
O111 H111 0.84(3)
O222 H555 0.87(2)
O222 H666 0.97(2)
O333 H444 0.92(3)
O333 H333 0.93(2)

loop_
_geom_torsion_atom_site_label_1
_geom_torsion_atom_site_label_2
_geom_torsion_atom_site_label_3
_geom_torsion_atom_site_label_4
_geom_torsion
C3 N1 C2 C4 0.40(18)
C3 N1 C2 C1 179.73(15)
O2 C1 C2 N1 -5.3(2)
O1 C1 C2 N1 175.30(15)
O2 C1 C2 C4 173.82(18)
O1 C1 C2 C4 -5.6(3)
C4 N2 C3 N1 0.70(19)
C2 N1 C3 N2 -0.7(2)
C3 N2 C4 C2 -0.43(19)
C3 N2 C4 C5 179.99(14)
N1 C2 C4 N2 0.02(19)
C1 C2 C4 N2 -179.17(17)
N1 C2 C4 C5 179.54(16)
C1 C2 C4 C5 0.3(3)
C11 N3 C5 N4 0.07(18)
C11 N3 C5 C4 179.12(16)
C6 N4 C5 N3 -0.16(19)
C6 N4 C5 C4 -179.21(14)
N2 C4 C5 N3 -175.54(16)
C2 C4 C5 N3 5.0(3)
N2 C4 C5 N4 3.4(2)
C2 C4 C5 N4 -176.12(17)
C5 N4 C6 C11 0.18(19)
C5 N4 C6 C7 -179.38(18)
C11 C6 C7 C8 -0.3(3)
N4 C6 C7 C8 179.17(16)
C6 C7 C8 C9 1.2(3)
C7 C8 C9 C10 -0.8(3)
C8 C9 C10 C11 -0.4(3)
C7 C6 C11 C10 -0.9(3)
N4 C6 C11 C10 179.46(15)
C7 C6 C11 N3 179.48(15)
N4 C6 C11 N3 -0.14(18)
C9 C10 C11 C6 1.3(2)
C9 C10 C11 N3 -179.23(17)
C5 N3 C11 C6 0.04(18)
C5 N3 C11 C10 -179.50(18)
